data_7222210
loop_
_publ_author_name
'Wang, Xiao-Feng'
'Yu, Min'
'Liu, Guang-Xiang'

_publ_section_title
;
 A series of coordination polymers based on varied polycarboxylates and
 different imidazole-containing ligands: Syntheses, crystal structures and
 physical properties
;
_journal_name_full 'RSC Adv.'
_journal_paper_doi 10.1039/C5RA16112F
_journal_year 2015
_chemical_formula_moiety 'C29 H28 N6 Ni O4, 3(H2 O)'
_chemical_formula_sum 'C29 H34 N6 Ni O7'
_chemical_formula_weight 637.33
_space_group_crystal_system orthorhombic
_space_group_IT_number 33
_space_group_name_Hall 'P 2c -2n'
_space_group_name_H-M_alt 'P n a 21'
_atom_sites_solution_hydrogens geom
_atom_sites_solution_primary direct
_atom_sites_solution_secondary difmap
_audit_creation_method SHELXL-97
_cell_angle_alpha 90.00
_cell_angle_beta 90.00
_cell_angle_gamma 90.00
_cell_formula_units_Z 4
_cell_length_a 18.023(3)
_cell_length_b 11.862(2)
_cell_length_c 13.824(3)
_cell_measurement_reflns_used 2430
_cell_measurement_temperature 293(2)
_cell_measurement_theta_max 22.00
_cell_measurement_theta_min 2.26
_cell_volume 2955.4(9)
_computing_cell_refinement SMART
_computing_data_collection 'SMART (Bruker, 2000)'
_computing_data_reduction 'SAINT (Bruker, 2000)'
_computing_molecular_graphics SHELXTL
_computing_publication_material SHELXTL
_computing_structure_refinement SHELXTL
_computing_structure_solution 'SHELXTL (Bruker, 2000)'
_diffrn_ambient_temperature 293(2)
_diffrn_measured_fraction_theta_full 0.999
_diffrn_measured_fraction_theta_max 0.999
_diffrn_measurement_device_type 'Bruker Smart Aepex CCD area detector'
_diffrn_measurement_method 'phi and omega scans'
_diffrn_radiation_monochromator graphite
_diffrn_radiation_source 'sealed tube'
_diffrn_radiation_type MoK\a
_diffrn_radiation_wavelength 0.71073
_diffrn_reflns_av_R_equivalents 0.0563
_diffrn_reflns_av_sigmaI/netI 0.0753
_diffrn_reflns_limit_h_max 21
_diffrn_reflns_limit_h_min -20
_diffrn_reflns_limit_k_max 14
_diffrn_reflns_limit_k_min -9
_diffrn_reflns_limit_l_max 16
_diffrn_reflns_limit_l_min -16
_diffrn_reflns_number 14704
_diffrn_reflns_theta_full 25.50
_diffrn_reflns_theta_max 25.50
_diffrn_reflns_theta_min 2.06
_exptl_absorpt_coefficient_mu 0.713
_exptl_absorpt_correction_T_max 0.8823
_exptl_absorpt_correction_T_min 0.8363
_exptl_absorpt_correction_type multi-scan
_exptl_absorpt_process_details 'SADABS(Bruker, 2000)'
_exptl_crystal_colour green
_exptl_crystal_density_diffrn 1.432
_exptl_crystal_density_method 'not measured'
_exptl_crystal_description block
_exptl_crystal_F_000 1336
_exptl_crystal_size_max 0.26
_exptl_crystal_size_mid 0.22
_exptl_crystal_size_min 0.18
_refine_diff_density_max 0.546
_refine_diff_density_min -0.330
_refine_diff_density_rms 0.067
_refine_ls_abs_structure_details 'Flack H D (1983), Acta Cryst. A39, 876-881'
_refine_ls_abs_structure_Flack 0.037(19)
_refine_ls_extinction_method none
_refine_ls_goodness_of_fit_ref 1.070
_refine_ls_hydrogen_treatment constr
_refine_ls_matrix_type full
_refine_ls_number_parameters 391
_refine_ls_number_reflns 5377
_refine_ls_number_restraints 1
_refine_ls_restrained_S_all 1.069
_refine_ls_R_factor_all 0.0703
_refine_ls_R_factor_gt 0.0573
_refine_ls_shift/su_max 0.000
_refine_ls_shift/su_mean 0.000
_refine_ls_structure_factor_coef Fsqd
_refine_ls_weighting_details 'calc w=1/[\s^2^(Fo^2^)+(0.0555P)^2^+0.6677P] where P=(Fo^2^+2Fc^2^)/3'
_refine_ls_weighting_scheme calc
_refine_ls_wR_factor_gt 0.1225
_refine_ls_wR_factor_ref 0.1284
_reflns_number_gt 4543
_reflns_number_total 5377
_reflns_threshold_expression >2sigma(I)
_cod_data_source_file c5ra16112f2.cif
_cod_data_source_block CEC1
_cod_depositor_comments
;
The following automatic conversions were performed:

'_symmetry_cell_setting' value 'Orthorhombic' changed to
'orthorhombic' according to
/usr/data/users/saulius/crontab/automatic-downloads/rss-feeds/RSC/lib/dictionaries/cif_core.dic
dictionary named 'cif_core.dic' version 2.4.2 from 2011-04-26.

'_exptl_absorpt_correction_type' value 'Multi-scan' changed to
'multi-scan' according to
/usr/data/users/saulius/crontab/automatic-downloads/rss-feeds/RSC/lib/dictionaries/cif_core.dic
dictionary named 'cif_core.dic' version 2.4.2 from 2011-04-26.

Automatic conversion script
Id: cif_fix_values 3271 2015-04-21 07:52:19Z andrius 
;
_cod_database_code 7222210

loop_
_space_group_symop_id
_space_group_symop_operation_xyz
1 'x, y, z'
2 '-x, -y, z+1/2'
3 '-x+1/2, y+1/2, z+1/2'
4 'x+1/2, -y+1/2, z'

loop_
_atom_site_label
_atom_site_type_symbol
_atom_site_fract_x
_atom_site_fract_y
_atom_site_fract_z
_atom_site_U_iso_or_equiv
_atom_site_adp_type
_atom_site_occupancy
_atom_site_symmetry_multiplicity
_atom_site_calc_flag
_atom_site_refinement_flags
Ni1 Ni 0.60800(3) -0.35776(4) 0.16289(5) 0.02816(16) Uani 1 1 d .
N1 N 0.6175(2) 0.5064(3) 0.2559(3) 0.0335(10) Uani 1 1 d .
N2 N 0.6546(3) 0.3448(3) 0.3151(3) 0.0441(11) Uani 1 1 d .
N3 N 1.0070(2) -0.0819(3) 0.1206(3) 0.0328(9) Uani 1 1 d .
N4 N 0.9155(2) 0.0341(3) 0.0915(3) 0.0358(10) Uani 1 1 d .
N5 N 0.5975(2) -0.2217(3) 0.0732(3) 0.0333(10) Uani 1 1 d .
N6 N 0.5959(2) -0.0493(4) 0.0158(3) 0.0372(10) Uani 1 1 d .
O1 O 0.57030(18) -0.2540(3) 0.2842(2) 0.0354(8) Uani 1 1 d .
O2 O 0.68781(17) -0.2605(3) 0.2496(3) 0.0369(8) Uani 1 1 d .
O3 O 0.8654(2) -0.0142(4) 0.4485(4) 0.0815(17) Uani 1 1 d .
O4 O 0.81702(19) 0.0693(3) 0.5760(3) 0.0450(9) Uani 1 1 d .
O1W O 0.3364(2) 0.8216(4) 0.2524(4) 0.0892(17) Uani 1 1 d .
H1WA H 0.3661 0.7824 0.2992 0.107 Uiso 1 1 d R
H1WB H 0.2862 0.7953 0.2566 0.107 Uiso 1 1 d R
O2W O 0.5713(3) 0.2903(4) 0.8888(4) 0.0760(14) Uani 1 1 d .
H2WA H 0.5897 0.3631 0.9073 0.091 Uiso 1 1 d R
H2WB H 0.5249 0.3009 0.8561 0.091 Uiso 1 1 d R
O3W O 0.9638(3) 0.5564(4) 0.2410(5) 0.0941(17) Uani 1 1 d .
C1 C 0.6363(3) -0.2228(4) 0.3008(4) 0.0279(10) Uani 1 1 d .
C2 C 0.6511(3) -0.1417(4) 0.3802(4) 0.0317(11) Uani 1 1 d .
C3 C 0.5930(3) -0.0999(5) 0.4357(4) 0.0446(14) Uani 1 1 d .
H3 H 0.5446 -0.1214 0.4216 0.054 Uiso 1 1 calc R
C4 C 0.6060(3) -0.0287(6) 0.5097(5) 0.0581(18) Uani 1 1 d .
H4 H 0.5664 -0.0037 0.5472 0.070 Uiso 1 1 calc R
C5 C 0.6759(3) 0.0077(5) 0.5308(4) 0.0471(14) Uani 1 1 d .
H5 H 0.6837 0.0578 0.5815 0.057 Uiso 1 1 calc R
C6 C 0.7356(3) -0.0305(4) 0.4762(4) 0.0324(11) Uani 1 1 d .
C7 C 0.7222(3) -0.1041(4) 0.4009(4) 0.0325(11) Uani 1 1 d .
H7 H 0.7617 -0.1290 0.3633 0.039 Uiso 1 1 calc R
C8 C 0.8134(3) 0.0106(4) 0.5019(4) 0.0388(13) Uani 1 1 d .
C9 C 0.6125(3) -0.1167(4) 0.0909(4) 0.0384(12) Uani 1 1 d .
H9 H 0.6325 -0.0910 0.1489 0.046 Uiso 1 1 calc R
C10 C 0.5709(3) -0.2234(5) -0.0188(4) 0.0442(14) Uani 1 1 d .
H10 H 0.5559 -0.2876 -0.0522 0.053 Uiso 1 1 calc R
C11 C 0.5698(3) -0.1162(5) -0.0546(5) 0.0469(14) Uani 1 1 d .
H11 H 0.5540 -0.0939 -0.1158 0.056 Uiso 1 1 calc R
C12 C 0.6055(3) 0.0739(4) 0.0120(5) 0.0442(14) Uani 1 1 d .
H12A H 0.5597 0.1101 0.0320 0.053 Uiso 1 1 calc R
H12B H 0.6157 0.0964 -0.0541 0.053 Uiso 1 1 calc R
C13 C 0.5939(3) 0.3752(5) 0.3674(5) 0.0483(15) Uani 1 1 d .
H13 H 0.5724 0.3357 0.4182 0.058 Uiso 1 1 calc R
C14 C 0.5716(3) 0.4744(5) 0.3301(4) 0.0468(14) Uani 1 1 d .
H14 H 0.5308 0.5154 0.3516 0.056 Uiso 1 1 calc R
C15 C 0.6670(3) 0.4254(4) 0.2501(4) 0.0379(12) Uani 1 1 d .
H15 H 0.7060 0.4244 0.2059 0.046 Uiso 1 1 calc R
C16 C 0.6970(4) 0.2389(5) 0.3243(5) 0.0586(17) Uani 1 1 d .
H16A H 0.6685 0.1847 0.3614 0.070 Uiso 1 1 calc R
H16B H 0.7430 0.2533 0.3585 0.070 Uiso 1 1 calc R
C17 C 0.9411(3) -0.1342(4) 0.1391(4) 0.0438(15) Uani 1 1 d .
H17 H 0.9363 -0.2080 0.1611 0.053 Uiso 1 1 calc R
C18 C 0.8847(3) -0.0651(5) 0.1212(4) 0.0498(15) Uani 1 1 d .
H18 H 0.8344 -0.0810 0.1277 0.060 Uiso 1 1 calc R
C19 C 0.9882(2) 0.0185(4) 0.0908(4) 0.0380(12) Uani 1 1 d .
H19 H 1.0221 0.0730 0.0712 0.046 Uiso 1 1 calc R
C20 C 0.8763(3) 0.1353(4) 0.0580(5) 0.0483(15) Uani 1 1 d .
H20A H 0.8743 0.1347 -0.0121 0.058 Uiso 1 1 calc R
H20B H 0.9039 0.2016 0.0778 0.058 Uiso 1 1 calc R
C21 C 0.7981(3) 0.1425(4) 0.0978(4) 0.0382(13) Uani 1 1 d .
C22 C 0.7859(3) 0.1865(4) 0.1886(4) 0.0451(15) Uani 1 1 d .
C23 C 0.7137(3) 0.1913(4) 0.2255(4) 0.0423(13) Uani 1 1 d .
C24 C 0.6541(2) 0.1539(3) 0.1682(6) 0.0404(12) Uani 1 1 d .
C25 C 0.6676(3) 0.1131(4) 0.0760(4) 0.0362(12) Uani 1 1 d .
C26 C 0.7400(3) 0.1049(4) 0.0416(4) 0.0372(12) Uani 1 1 d .
C27 C 0.7544(3) 0.0504(5) -0.0555(4) 0.0543(16) Uani 1 1 d .
H27A H 0.8004 0.0097 -0.0532 0.081 Uiso 1 1 calc R
H27B H 0.7571 0.1075 -0.1046 0.081 Uiso 1 1 calc R
H27C H 0.7147 -0.0007 -0.0704 0.081 Uiso 1 1 calc R
C28 C 0.8499(4) 0.2247(7) 0.2509(6) 0.085(2) Uani 1 1 d .
H28A H 0.8604 0.1682 0.2987 0.127 Uiso 1 1 calc R
H28B H 0.8371 0.2941 0.2824 0.127 Uiso 1 1 calc R
H28C H 0.8929 0.2361 0.2111 0.127 Uiso 1 1 calc R
C29 C 0.5757(3) 0.1578(5) 0.2082(5) 0.0648(19) Uani 1 1 d .
H29A H 0.5547 0.2308 0.1964 0.097 Uiso 1 1 calc R
H29B H 0.5769 0.1437 0.2766 0.097 Uiso 1 1 calc R
H29C H 0.5461 0.1013 0.1770 0.097 Uiso 1 1 calc R
H3WA H 0.9772 0.5986 0.1944 0.078 Uiso 1 1 d R
H3WB H 0.9210 0.5273 0.2354 0.078 Uiso 1 1 d R

loop_
_atom_site_aniso_label
_atom_site_aniso_U_11
_atom_site_aniso_U_22
_atom_site_aniso_U_33
_atom_site_aniso_U_23
_atom_site_aniso_U_13
_atom_site_aniso_U_12
Ni1 0.0229(2) 0.0287(3) 0.0329(3) -0.0108(3) 0.0004(3) -0.0013(2)
N1 0.029(2) 0.033(2) 0.038(3) -0.0104(19) -0.0010(19) 0.0017(17)
N2 0.061(3) 0.035(3) 0.036(3) -0.003(2) 0.001(2) 0.004(2)
N3 0.0232(19) 0.040(2) 0.035(2) 0.0057(19) -0.0024(16) 0.0090(17)
N4 0.0250(19) 0.037(2) 0.045(3) 0.0089(19) 0.0043(19) 0.0081(17)
N5 0.030(2) 0.033(2) 0.037(3) -0.0039(19) -0.0012(19) -0.0037(17)
N6 0.032(2) 0.037(2) 0.044(3) -0.001(2) -0.0082(19) 0.0016(18)
O1 0.0305(18) 0.0377(19) 0.038(2) -0.0146(16) -0.0018(15) -0.0040(14)
O2 0.0263(17) 0.042(2) 0.043(2) -0.0186(17) -0.0025(16) 0.0009(15)
O3 0.038(2) 0.109(4) 0.098(4) -0.068(3) 0.007(3) -0.013(2)
O4 0.041(2) 0.049(2) 0.045(2) -0.0203(19) -0.0140(18) -0.0089(16)
O1W 0.041(2) 0.104(4) 0.123(5) 0.001(3) 0.014(3) 0.001(2)
O2W 0.070(3) 0.063(3) 0.095(4) 0.010(3) -0.027(3) -0.001(2)
O3W 0.089(4) 0.081(4) 0.113(5) -0.013(3) -0.007(4) 0.011(3)
C1 0.029(2) 0.022(2) 0.032(3) -0.0027(19) -0.007(2) 0.002(2)
C2 0.035(3) 0.028(2) 0.032(3) -0.002(2) -0.004(2) -0.001(2)
C3 0.027(3) 0.057(3) 0.050(4) -0.022(3) 0.002(2) -0.005(2)
C4 0.037(3) 0.079(5) 0.059(4) -0.036(4) 0.010(3) 0.003(3)
C5 0.041(3) 0.060(4) 0.039(3) -0.026(3) -0.006(3) -0.004(3)
C6 0.034(2) 0.032(3) 0.031(3) -0.006(2) -0.007(2) 0.000(2)
C7 0.030(2) 0.033(3) 0.034(3) -0.005(2) 0.001(2) 0.003(2)
C8 0.035(3) 0.041(3) 0.040(3) -0.012(2) -0.010(2) -0.004(2)
C9 0.041(3) 0.036(3) 0.038(3) -0.005(2) -0.009(2) -0.005(2)
C10 0.054(3) 0.043(3) 0.036(3) -0.009(3) -0.014(3) -0.008(3)
C11 0.051(3) 0.054(4) 0.035(3) -0.001(3) -0.010(3) -0.005(3)
C12 0.039(3) 0.036(3) 0.057(4) 0.005(3) -0.009(3) 0.004(2)
C13 0.051(3) 0.044(3) 0.050(4) -0.003(3) 0.010(3) 0.000(3)
C14 0.035(3) 0.051(4) 0.054(4) -0.012(3) 0.009(3) 0.002(2)
C15 0.045(3) 0.034(3) 0.034(3) -0.006(2) 0.007(2) 0.003(2)
C16 0.083(4) 0.036(3) 0.057(4) 0.003(3) -0.003(3) 0.015(3)
C17 0.041(3) 0.039(3) 0.052(4) 0.019(2) 0.004(2) -0.002(2)
C18 0.029(3) 0.052(4) 0.069(4) 0.021(3) 0.005(3) 0.000(2)
C19 0.027(2) 0.039(3) 0.048(4) 0.010(2) -0.001(2) 0.002(2)
C20 0.032(3) 0.041(3) 0.071(4) 0.018(3) -0.005(3) 0.011(2)
C21 0.036(3) 0.030(3) 0.048(4) 0.008(2) -0.001(3) 0.011(2)
C22 0.038(3) 0.030(3) 0.067(5) 0.005(3) -0.011(3) 0.004(2)
C23 0.056(4) 0.026(3) 0.045(3) -0.002(2) -0.005(3) 0.010(2)
C24 0.040(2) 0.024(2) 0.057(4) 0.005(3) 0.015(4) 0.0050(19)
C25 0.034(3) 0.020(2) 0.055(4) 0.008(2) -0.004(3) 0.0018(19)
C26 0.036(3) 0.033(3) 0.043(3) 0.009(2) -0.003(2) 0.007(2)
C27 0.050(3) 0.072(4) 0.042(4) 0.001(3) 0.007(3) 0.008(3)
C28 0.059(4) 0.102(6) 0.093(6) -0.036(5) -0.024(4) 0.004(4)
C29 0.055(4) 0.061(4) 0.078(5) -0.016(3) 0.018(3) -0.010(3)

loop_
_atom_type_symbol
_atom_type_description
_atom_type_scat_dispersion_real
_atom_type_scat_dispersion_imag
_atom_type_scat_source
Ni Ni 0.3393 1.1124 'International Tables Vol C Tables 4.2.6.8 and 6.1.1.4'
C C 0.0033 0.0016 'International Tables Vol C Tables 4.2.6.8 and 6.1.1.4'
H H 0.0000 0.0000 'International Tables Vol C Tables 4.2.6.8 and 6.1.1.4'
O O 0.0106 0.0060 'International Tables Vol C Tables 4.2.6.8 and 6.1.1.4'
N N 0.0061 0.0033 'International Tables Vol C Tables 4.2.6.8 and 6.1.1.4'

loop_
_geom_angle_atom_site_label_1
_geom_angle_atom_site_label_2
_geom_angle_atom_site_label_3
_geom_angle
_geom_angle_site_symmetry_1
_geom_angle_site_symmetry_3
O4 Ni1 N3 106.15(16) 3_644 4_445
O4 Ni1 N5 92.28(16) 3_644 .
N3 Ni1 N5 91.17(16) 4_445 .
O4 Ni1 N1 88.87(16) 3_644 1_545
N3 Ni1 N1 88.79(15) 4_445 1_545
N5 Ni1 N1 178.81(18) . 1_545
O4 Ni1 O1 155.69(13) 3_644 .
N3 Ni1 O1 98.04(14) 4_445 .
N5 Ni1 O1 89.56(15) . .
N1 Ni1 O1 89.27(15) 1_545 .
O4 Ni1 O2 96.44(13) 3_644 .
N3 Ni1 O2 157.39(14) 4_445 .
N5 Ni1 O2 88.70(14) . .
N1 Ni1 O2 90.89(15) 1_545 .
O1 Ni1 O2 59.35(12) . .
C15 N1 C14 104.7(5) . .
C15 N1 Ni1 126.0(4) . 1_565
C14 N1 Ni1 129.0(3) . 1_565
C15 N2 C13 107.7(4) . .
C15 N2 C16 125.6(5) . .
C13 N2 C16 126.6(5) . .
C19 N3 C17 104.4(4) . .
C19 N3 Ni1 129.9(3) . 4_545
C17 N3 Ni1 124.2(3) . 4_545
C19 N4 C18 106.5(4) . .
C19 N4 C20 126.0(4) . .
C18 N4 C20 127.2(4) . .
C9 N5 C10 105.3(5) . .
C9 N5 Ni1 128.6(4) . .
C10 N5 Ni1 126.1(4) . .
C11 N6 C9 106.7(4) . .
C11 N6 C12 127.0(5) . .
C9 N6 C12 126.3(4) . .
C1 O1 Ni1 90.6(3) . .
C1 O2 Ni1 90.6(3) . .
C8 O4 Ni1 140.6(3) . 3_655
H1WA O1W H1WB 109.1 . .
H2WA O2W H2WB 108.0 . .
H3WA O3W H3WB 115.3 . .
O2 C1 O1 119.4(4) . .
O2 C1 C2 121.1(4) . .
O1 C1 C2 119.4(4) . .
C7 C2 C3 117.8(5) . .
C7 C2 C1 121.8(4) . .
C3 C2 C1 120.3(4) . .
C4 C3 C2 120.8(5) . .
C4 C3 H3 119.6 . .
C2 C3 H3 119.6 . .
C3 C4 C5 121.4(5) . .
C3 C4 H4 119.3 . .
C5 C4 H4 119.3 . .
C4 C5 C6 119.7(5) . .
C4 C5 H5 120.1 . .
C6 C5 H5 120.1 . .
C7 C6 C5 118.7(4) . .
C7 C6 C8 122.6(4) . .
C5 C6 C8 118.7(4) . .
C6 C7 C2 121.4(5) . .
C6 C7 H7 119.3 . .
C2 C7 H7 119.3 . .
O3 C8 O4 126.1(5) . .
O3 C8 C6 119.0(5) . .
O4 C8 C6 114.8(5) . .
N5 C9 N6 112.3(5) . .
N5 C9 H9 123.9 . .
N6 C9 H9 123.9 . .
N5 C10 C11 109.3(5) . .
N5 C10 H10 125.3 . .
C11 C10 H10 125.3 . .
N6 C11 C10 106.4(5) . .
N6 C11 H11 126.8 . .
C10 C11 H11 126.8 . .
N6 C12 C25 111.9(4) . .
N6 C12 H12A 109.2 . .
C25 C12 H12A 109.2 . .
N6 C12 H12B 109.2 . .
C25 C12 H12B 109.2 . .
H12A C12 H12B 107.9 . .
C14 C13 N2 105.6(5) . .
C14 C13 H13 127.2 . .
N2 C13 H13 127.2 . .
C13 C14 N1 110.3(5) . .
C13 C14 H14 124.8 . .
N1 C14 H14 124.8 . .
N1 C15 N2 111.7(5) . .
N1 C15 H15 124.2 . .
N2 C15 H15 124.2 . .
N2 C16 C23 110.1(5) . .
N2 C16 H16A 109.6 . .
C23 C16 H16A 109.6 . .
N2 C16 H16B 109.6 . .
C23 C16 H16B 109.6 . .
H16A C16 H16B 108.1 . .
C18 C17 N3 110.4(4) . .
C18 C17 H17 124.8 . .
N3 C17 H17 124.8 . .
C17 C18 N4 106.1(4) . .
C17 C18 H18 126.9 . .
N4 C18 H18 126.9 . .
N3 C19 N4 112.5(4) . .
N3 C19 H19 123.8 . .
N4 C19 H19 123.8 . .
N4 C20 C21 112.3(4) . .
N4 C20 H20A 109.1 . .
C21 C20 H20A 109.1 . .
N4 C20 H20B 109.1 . .
C21 C20 H20B 109.1 . .
H20A C20 H20B 107.9 . .
C22 C21 C26 121.0(5) . .
C22 C21 C20 120.1(5) . .
C26 C21 C20 118.9(5) . .
C21 C22 C23 119.8(5) . .
C21 C22 C28 120.7(6) . .
C23 C22 C28 119.4(6) . .
C22 C23 C24 119.5(5) . .
C22 C23 C16 122.1(5) . .
C24 C23 C16 118.4(5) . .
C25 C24 C23 119.7(4) . .
C25 C24 C29 120.6(6) . .
C23 C24 C29 119.7(6) . .
C24 C25 C26 120.2(5) . .
C24 C25 C12 121.4(5) . .
C26 C25 C12 118.4(5) . .
C21 C26 C25 119.8(5) . .
C21 C26 C27 120.6(5) . .
C25 C26 C27 119.5(5) . .
C26 C27 H27A 109.5 . .
C26 C27 H27B 109.5 . .
H27A C27 H27B 109.5 . .
C26 C27 H27C 109.5 . .
H27A C27 H27C 109.5 . .
H27B C27 H27C 109.5 . .
C22 C28 H28A 109.5 . .
C22 C28 H28B 109.5 . .
H28A C28 H28B 109.5 . .
C22 C28 H28C 109.5 . .
H28A C28 H28C 109.5 . .
H28B C28 H28C 109.5 . .
C24 C29 H29A 109.5 . .
C24 C29 H29B 109.5 . .
H29A C29 H29B 109.5 . .
C24 C29 H29C 109.5 . .
H29A C29 H29C 109.5 . .
H29B C29 H29C 109.5 . .

loop_
_geom_bond_atom_site_label_1
_geom_bond_atom_site_label_2
_geom_bond_distance
_geom_bond_site_symmetry_2
Ni1 O4 2.004(3) 3_644
Ni1 N3 2.043(4) 4_445
Ni1 N5 2.045(4) .
Ni1 N1 2.069(4) 1_545
Ni1 O1 2.189(3) .
Ni1 O2 2.200(3) .
N1 C15 1.314(6) .
N1 C14 1.372(7) .
N1 Ni1 2.069(4) 1_565
N2 C15 1.331(7) .
N2 C13 1.359(7) .
N2 C16 1.476(7) .
N3 C19 1.305(6) .
N3 C17 1.364(6) .
N3 Ni1 2.043(4) 4_545
N4 C19 1.322(6) .
N4 C18 1.364(7) .
N4 C20 1.467(6) .
N5 C9 1.298(6) .
N5 C10 1.359(7) .
N6 C11 1.342(7) .
N6 C9 1.343(7) .
N6 C12 1.472(6) .
O1 C1 1.267(5) .
O2 C1 1.249(6) .
O3 C8 1.229(7) .
O4 C8 1.241(6) .
O4 Ni1 2.004(3) 3_655
O1W H1WA 0.9600 .
O1W H1WB 0.9599 .
O2W H2WA 0.9600 .
O2W H2WB 0.9600 .
O3W H3WA 0.8500 .
O3W H3WB 0.8499 .
C1 C2 1.484(6) .
C2 C7 1.387(6) .
C2 C3 1.389(7) .
C3 C4 1.347(8) .
C3 H3 0.9300 .
C4 C5 1.364(7) .
C4 H4 0.9300 .
C5 C6 1.389(7) .
C5 H5 0.9300 .
C6 C7 1.379(7) .
C6 C8 1.526(7) .
C7 H7 0.9300 .
C9 H9 0.9300 .
C10 C11 1.365(8) .
C10 H10 0.9300 .
C11 H11 0.9300 .
C12 C25 1.500(7) .
C12 H12A 0.9700 .
C12 H12B 0.9700 .
C13 C14 1.346(8) .
C13 H13 0.9300 .
C14 H14 0.9300 .
C15 H15 0.9300 .
C16 C23 1.508(8) .
C16 H16A 0.9700 .
C16 H16B 0.9700 .
C17 C18 1.329(7) .
C17 H17 0.9300 .
C18 H18 0.9300 .
C19 H19 0.9300 .
C20 C21 1.515(7) .
C20 H20A 0.9700 .
C20 H20B 0.9700 .
C21 C22 1.377(8) .
C21 C26 1.378(7) .
C22 C23 1.399(8) .
C22 C28 1.509(8) .
C23 C24 1.407(8) .
C24 C25 1.384(9) .
C24 C29 1.518(7) .
C25 C26 1.394(7) .
C26 C27 1.512(8) .
C27 H27A 0.9600 .
C27 H27B 0.9600 .
C27 H27C 0.9600 .
C28 H28A 0.9600 .
C28 H28B 0.9600 .
C28 H28C 0.9600 .
C29 H29A 0.9600 .
C29 H29B 0.9600 .
C29 H29C 0.9600 .

loop_
_geom_torsion_atom_site_label_1
_geom_torsion_atom_site_label_2
_geom_torsion_atom_site_label_3
_geom_torsion_atom_site_label_4
_geom_torsion
_geom_torsion_site_symmetry_1
O4 Ni1 N5 C9 -117.6(4) 3_644
N3 Ni1 N5 C9 136.2(4) 4_445
N1 Ni1 N5 C9 48(8) 1_545
O1 Ni1 N5 C9 38.2(4) .
O2 Ni1 N5 C9 -21.2(4) .
O4 Ni1 N5 C10 64.1(4) 3_644
N3 Ni1 N5 C10 -42.2(4) 4_445
N1 Ni1 N5 C10 -130(8) 1_545
O1 Ni1 N5 C10 -140.2(4) .
O2 Ni1 N5 C10 160.5(4) .
O4 Ni1 O1 C1 6.5(5) 3_644
N3 Ni1 O1 C1 -179.2(3) 4_445
N5 Ni1 O1 C1 -88.1(3) .
N1 Ni1 O1 C1 92.1(3) 1_545
O2 Ni1 O1 C1 0.7(3) .
O4 Ni1 O2 C1 -178.3(3) 3_644
N3 Ni1 O2 C1 -0.3(5) 4_445
N5 Ni1 O2 C1 89.6(3) .
N1 Ni1 O2 C1 -89.3(3) 1_545
O1 Ni1 O2 C1 -0.7(3) .
Ni1 O2 C1 O1 1.2(5) .
Ni1 O2 C1 C2 -178.4(4) .
Ni1 O1 C1 O2 -1.2(5) .
Ni1 O1 C1 C2 178.4(4) .
O2 C1 C2 C7 0.1(7) .
O1 C1 C2 C7 -179.5(4) .
O2 C1 C2 C3 179.4(5) .
O1 C1 C2 C3 -0.2(7) .
C7 C2 C3 C4 -2.6(9) .
C1 C2 C3 C4 178.1(6) .
C2 C3 C4 C5 2.1(11) .
C3 C4 C5 C6 -1.0(10) .
C4 C5 C6 C7 0.5(9) .
C4 C5 C6 C8 -179.4(6) .
C5 C6 C7 C2 -1.1(8) .
C8 C6 C7 C2 178.8(5) .
C3 C2 C7 C6 2.1(8) .
C1 C2 C7 C6 -178.6(5) .
Ni1 O4 C8 O3 -8.2(11) 3_655
Ni1 O4 C8 C6 173.4(4) 3_655
C7 C6 C8 O3 6.9(8) .
C5 C6 C8 O3 -173.2(6) .
C7 C6 C8 O4 -174.6(5) .
C5 C6 C8 O4 5.3(8) .
C10 N5 C9 N6 1.1(6) .
Ni1 N5 C9 N6 -177.5(3) .
C11 N6 C9 N5 -1.0(6) .
C12 N6 C9 N5 179.5(4) .
C9 N5 C10 C11 -0.8(6) .
Ni1 N5 C10 C11 177.9(4) .
C9 N6 C11 C10 0.5(6) .
C12 N6 C11 C10 179.9(5) .
N5 C10 C11 N6 0.2(6) .
C11 N6 C12 C25 -151.1(5) .
C9 N6 C12 C25 28.2(7) .
C15 N2 C13 C14 0.6(6) .
C16 N2 C13 C14 -176.3(5) .
N2 C13 C14 N1 -0.3(7) .
C15 N1 C14 C13 -0.1(6) .
Ni1 N1 C14 C13 174.4(4) 1_565
C14 N1 C15 N2 0.5(6) .
Ni1 N1 C15 N2 -174.2(3) 1_565
C13 N2 C15 N1 -0.7(6) .
C16 N2 C15 N1 176.2(5) .
C15 N2 C16 C23 -41.0(8) .
C13 N2 C16 C23 135.4(6) .
C19 N3 C17 C18 -0.6(7) .
Ni1 N3 C17 C18 167.0(4) 4_545
N3 C17 C18 N4 -0.6(7) .
C19 N4 C18 C17 1.5(7) .
C20 N4 C18 C17 176.3(6) .
C17 N3 C19 N4 1.6(6) .
Ni1 N3 C19 N4 -165.0(4) 4_545
C18 N4 C19 N3 -2.0(7) .
C20 N4 C19 N3 -176.9(5) .
C19 N4 C20 C21 -161.2(5) .
C18 N4 C20 C21 24.9(9) .
N4 C20 C21 C22 83.5(6) .
N4 C20 C21 C26 -96.8(6) .
C26 C21 C22 C23 1.2(8) .
C20 C21 C22 C23 -179.0(4) .
C26 C21 C22 C28 178.4(5) .
C20 C21 C22 C28 -1.8(8) .
C21 C22 C23 C24 -1.7(7) .
C28 C22 C23 C24 -178.9(5) .
C21 C22 C23 C16 -179.8(5) .
C28 C22 C23 C16 3.0(8) .
N2 C16 C23 C22 112.4(6) .
N2 C16 C23 C24 -65.7(7) .
C22 C23 C24 C25 -0.2(7) .
C16 C23 C24 C25 178.0(4) .
C22 C23 C24 C29 179.4(5) .
C16 C23 C24 C29 -2.5(7) .
C23 C24 C25 C26 2.6(7) .
C29 C24 C25 C26 -177.0(5) .
C23 C24 C25 C12 -179.1(4) .
C29 C24 C25 C12 1.3(7) .
N6 C12 C25 C24 -97.2(6) .
N6 C12 C25 C26 81.2(6) .
C22 C21 C26 C25 1.1(7) .
C20 C21 C26 C25 -178.6(4) .
C22 C21 C26 C27 -176.3(5) .
C20 C21 C26 C27 4.0(7) .
C24 C25 C26 C21 -3.0(7) .
C12 C25 C26 C21 178.6(4) .
C24 C25 C26 C27 174.4(5) .
C12 C25 C26 C27 -4.0(7) .
